data_1511449
loop_
_publ_author_name
'Orth, M.'
'Schnick, W.'
'Poettgen, R.'
'Hoffmann, R.D.'

_publ_section_title
;
 Orthonitridoborate ions (B N3)(56-) in orthonitridosilicate cages:
 synthesis, crystal structure and magnetic properties of Ba4 Pr7 (Si12 N23
 O) (B N3), Ba4 Nd7 (Si12 N23 O) (B N3) and Ba4 Sm7 (Si12 N23 O) (B N3)
;
_journal_name_full 'Chemistry - A European Journal'
_journal_page_first 2791
_journal_page_last 2797
_journal_paper_doi 10.1002/1521-3765(20010702)7:13<2791::AID-CHEM2791>3.0.CO;2-Q
_journal_volume 7
_journal_year 2001
_chemical_formula_sum 'B Ba4 N26 O Pr7 Si12'
_chemical_name_systematic 'Ba4 Pr7 (Si12 N23 O) (B N3)'
_space_group_IT_number 174
_symmetry_space_group_name_Hall 'P -6'
_symmetry_space_group_name_H-M 'P -6'
_cell_angle_alpha 90
_cell_angle_beta 90
_cell_angle_gamma 120
_cell_formula_units_Z 1
_cell_length_a 12.2568
_cell_length_b 12.2568
_cell_length_c 5.4483
_cell_volume 708.836
_citation_journal_id_ASTM CEUJED
_cod_data_source_file boron0-1_75.cif
_cod_data_source_block B1Ba4N26O1Pr7Si12
_cod_original_cell_volume 708.8361
_cod_original_formula_sum 'B1 Ba4 N26 O1 Pr7 Si12'
_cod_database_code 1511449

loop_
_symmetry_equiv_pos_as_xyz
x,y,z
-x+y,-x,-z
-y,x-y,z
x,y,-z
-x+y,-x,z
-y,x-y,-z

loop_
_atom_site_label
_atom_site_type_symbol
_atom_site_fract_x
_atom_site_fract_y
_atom_site_fract_z
_atom_site_occupancy
_atom_site_U_iso_or_equiv
Ba2 Ba+2 0.3333 0.6667 0.5 1 0.0
O5 O-2 0.1887 0.5489 0 0.0417 0.0
O1 O-2 0.2773 0.4067 0.2437 0.0417 0.0
Si3 Si+4 0.30758 0.50748 0 1 0.0
O3 O-2 0.0434 0.282 0.5 0.0417 0.0
Si1 Si+4 0.19915 0.32296 0.5 1 0.0
N4 N-3 0.2143 0.1849 0.5 0.9583 0.0
N6 N-3 0.1887 0.5489 0 0.9583 0.0
N3 N-3 0.0434 0.282 0.5 0.9583 0.0
Pr3 Pr+3 0 0 0.5 1 0.0
N1 N-3 0.2773 0.4067 0.2437 0.9583 0.0
Ba1 Ba+2 0.56991 0.08287 0.5 1 0.0
Pr2 Pr+3 0.25298 0.22269 0 1 0.0
O2 O-2 0.4029 0.1685 0.2419 0.0417 0.0
Pr1 Pr+3 0.03693 0.32628 0 1 0.0
N7 N-3 0.6086 0.1775 0 0.9583 0.0
N2 N-3 0.4029 0.1685 0.2419 0.9583 0.0
Si4 Si+4 0.50631 0.23368 0 1 0.0
O6 O-2 0.6086 0.1775 0 0.0417 0.0
N5 N-3 0.0183 0.1281 0 1 0.0
O4 O-2 0.2143 0.1849 0.5 0.0417 0.0
Si2 Si+4 0.31214 0.11884 0.5 1 0.0
B1 B+3 0 0 0 1 0.0
